data_7208836
loop_
_publ_author_name
'Huo, Peng'
'Wang, Jin-Po'
'Shao, Ming-Yan'
'Sun, Yong-Gang'
'Ji, Shu-Fang'
'Zhu, Qin-Yu'
'Dai, Jie'

_publ_section_title
;
 A redox active proton transfer and hydrogen-bonding system of
 tetrathiafulvalene-dicarboxylic acid and pyridine bases.
;
_journal_issue 47
_journal_name_full 'Physical chemistry chemical physics : PCCP'
_journal_page_first 16229
_journal_page_last 16235
_journal_paper_doi 10.1039/c2cp42836a
_journal_volume 14
_journal_year 2012
_chemical_formula_moiety 'C10 H7 O4 S6, C10 H9 N2'
_chemical_formula_sum 'C20 H16 N2 O4 S6'
_chemical_formula_weight 540.71
_chemical_name_systematic
;
?
;
_space_group_IT_number 14
_symmetry_cell_setting monoclinic
_symmetry_space_group_name_Hall '-P 2yab'
_symmetry_space_group_name_H-M 'P 1 21/a 1'
_atom_sites_solution_hydrogens geom
_atom_sites_solution_primary direct
_atom_sites_solution_secondary difmap
_audit_creation_method SHELXL-97
_cell_angle_alpha 90.00
_cell_angle_beta 102.363(4)
_cell_angle_gamma 90.00
_cell_formula_units_Z 4
_cell_length_a 17.140(3)
_cell_length_b 7.7891(12)
_cell_length_c 17.338(3)
_cell_measurement_reflns_used 10050
_cell_measurement_temperature 223(2)
_cell_measurement_theta_max 27.5
_cell_measurement_theta_min 3.0
_cell_volume 2261.0(7)
_computing_structure_refinement 'SHELXL-97 (Sheldrick, 1997)'
_computing_structure_solution 'SHELXS-97 (Sheldrick, 1990)'
_diffrn_ambient_temperature 223(2)
_diffrn_detector_area_resol_mean 14.63
_diffrn_measured_fraction_theta_full 0.988
_diffrn_measured_fraction_theta_max 0.988
_diffrn_measurement_device_type 'Rigaku Mercury'
_diffrn_measurement_method \w
_diffrn_radiation_monochromator graphite
_diffrn_radiation_source 'fine-focus sealed tube'
_diffrn_radiation_type MoK\a
_diffrn_radiation_wavelength 0.71075
_diffrn_reflns_av_R_equivalents 0.0515
_diffrn_reflns_av_sigmaI/netI 0.0695
_diffrn_reflns_limit_h_max 21
_diffrn_reflns_limit_h_min -18
_diffrn_reflns_limit_k_max 8
_diffrn_reflns_limit_k_min -10
_diffrn_reflns_limit_l_max 17
_diffrn_reflns_limit_l_min -22
_diffrn_reflns_number 12347
_diffrn_reflns_theta_full 27.48
_diffrn_reflns_theta_max 27.48
_diffrn_reflns_theta_min 3.02
_exptl_absorpt_coefficient_mu 0.637
_exptl_absorpt_correction_T_max 0.892
_exptl_absorpt_correction_T_min 0.783
_exptl_absorpt_correction_type multi-scan
_exptl_absorpt_process_details 'Jacobson, R. (1998) Private communication'
_exptl_crystal_colour Red
_exptl_crystal_density_diffrn 1.588
_exptl_crystal_density_method 'not measured'
_exptl_crystal_description Platelet
_exptl_crystal_F_000 1112
_exptl_crystal_size_max 0.80
_exptl_crystal_size_mid 0.32
_exptl_crystal_size_min 0.18
_refine_diff_density_max 0.374
_refine_diff_density_min -0.327
_refine_diff_density_rms 0.064
_refine_ls_extinction_method none
_refine_ls_goodness_of_fit_ref 1.066
_refine_ls_hydrogen_treatment mixed
_refine_ls_matrix_type full
_refine_ls_number_parameters 298
_refine_ls_number_reflns 5117
_refine_ls_number_restraints 2
_refine_ls_restrained_S_all 1.066
_refine_ls_R_factor_all 0.0997
_refine_ls_R_factor_gt 0.0748
_refine_ls_shift/su_max 0.001
_refine_ls_shift/su_mean 0.000
_refine_ls_structure_factor_coef Fsqd
_refine_ls_weighting_details 'calc w=1/[\s^2^(Fo^2^)+(0.0363P)^2^+3.5549P] where P=(Fo^2^+2Fc^2^)/3'
_refine_ls_weighting_scheme calc
_refine_ls_wR_factor_gt 0.1313
_refine_ls_wR_factor_ref 0.1436
_reflns_number_gt 4038
_reflns_number_total 5117
_reflns_threshold_expression >2sigma(I)
_cod_data_source_file c2cp42836a.txt
_cod_data_source_block H(2,2_bpy)_HL
_cod_original_cell_volume 2261.1(6)
_cod_original_sg_symbol_Hall '-P 2yab '
_cod_original_sg_symbol_H-M 'P 21/a '
_cod_database_code 7208836

loop_
_symmetry_equiv_pos_as_xyz
'x, y, z'
'-x+1/2, y+1/2, -z'
'-x, -y, -z'
'x-1/2, -y-1/2, z'

loop_
_atom_site_label
_atom_site_type_symbol
_atom_site_fract_x
_atom_site_fract_y
_atom_site_fract_z
_atom_site_U_iso_or_equiv
_atom_site_adp_type
_atom_site_occupancy
_atom_site_symmetry_multiplicity
_atom_site_calc_flag
_atom_site_refinement_flags
S2 S 0.47881(6) 0.44802(15) 0.23699(6) 0.0382(3) Uani 1 1 d .
S1 S 0.32105(6) 0.56438(15) 0.26005(6) 0.0386(3) Uani 1 1 d .
S3 S 0.26939(7) 0.68385(16) 0.08375(6) 0.0439(3) Uani 1 1 d .
S4 S 0.42333(6) 0.58050(15) 0.04850(6) 0.0404(3) Uani 1 1 d .
S5 S 0.18315(7) 0.67567(16) -0.08675(7) 0.0487(3) Uani 1 1 d .
S6 S 0.35677(7) 0.55018(16) -0.12654(6) 0.0470(3) Uani 1 1 d .
O4 O 0.50946(17) 0.2741(4) 0.45243(17) 0.0497(8) Uani 1 1 d .
O3 O 0.58453(16) 0.2902(4) 0.36218(17) 0.0465(8) Uani 1 1 d .
O1 O 0.27798(18) 0.5140(5) 0.40080(18) 0.0582(9) Uani 1 1 d .
O2 O 0.37953(19) 0.3690(5) 0.47151(18) 0.0515(8) Uani 1 1 d D
N1 N 0.61389(19) 0.0950(5) 0.5673(2) 0.0356(8) Uani 1 1 d D
N2 N 0.47661(19) 0.1373(5) 0.6144(2) 0.0411(9) Uani 1 1 d .
C6 C 0.3397(3) 0.5894(5) -0.0317(2) 0.0377(9) Uani 1 1 d .
C7 C 0.1054(3) 0.6033(7) -0.0386(3) 0.0599(13) Uani 1 1 d .
H7A H 0.0537 0.6198 -0.0738 0.090 Uiso 1 1 calc R
H7B H 0.1076 0.6690 0.0094 0.090 Uiso 1 1 calc R
H7C H 0.1130 0.4825 -0.0256 0.090 Uiso 1 1 calc R
C2 C 0.4554(2) 0.4063(5) 0.3288(2) 0.0322(8) Uani 1 1 d .
C3 C 0.3864(2) 0.5432(5) 0.1955(2) 0.0311(8) Uani 1 1 d .
C14 C 0.6809(2) -0.0288(6) 0.6853(2) 0.0425(10) Uani 1 1 d .
H14A H 0.6828 -0.0635 0.7376 0.051 Uiso 1 1 calc R
C12 C 0.7440(2) -0.0039(6) 0.5750(2) 0.0418(10) Uani 1 1 d .
H12A H 0.7883 -0.0213 0.5520 0.050 Uiso 1 1 calc R
C15 C 0.6133(2) 0.0482(5) 0.6419(2) 0.0337(9) Uani 1 1 d .
C1 C 0.3833(2) 0.4591(5) 0.3391(2) 0.0332(9) Uani 1 1 d .
C5 C 0.2694(2) 0.6355(5) -0.0150(2) 0.0370(9) Uani 1 1 d .
C4 C 0.3647(2) 0.5960(5) 0.1205(2) 0.0357(9) Uani 1 1 d .
C10 C 0.5226(2) 0.3181(6) 0.3851(2) 0.0386(9) Uani 1 1 d .
C9 C 0.3436(3) 0.4487(6) 0.4083(2) 0.0427(10) Uani 1 1 d .
C11 C 0.6767(2) 0.0720(6) 0.5333(2) 0.0402(10) Uani 1 1 d .
H11A H 0.6740 0.1081 0.4811 0.048 Uiso 1 1 calc R
C19 C 0.5363(3) 0.0697(6) 0.7491(2) 0.0410(10) Uani 1 1 d .
H19A H 0.5815 0.0346 0.7867 0.049 Uiso 1 1 calc R
C20 C 0.5390(2) 0.0852(5) 0.6702(2) 0.0362(9) Uani 1 1 d .
C16 C 0.4089(2) 0.1702(6) 0.6376(3) 0.0465(11) Uani 1 1 d .
H16A H 0.3643 0.2046 0.5991 0.056 Uiso 1 1 calc R
C17 C 0.4002(3) 0.1569(6) 0.7146(3) 0.0481(11) Uani 1 1 d .
H17A H 0.3510 0.1812 0.7280 0.058 Uiso 1 1 calc R
C8 C 0.3652(3) 0.7655(7) -0.1600(3) 0.0573(13) Uani 1 1 d .
H8A H 0.3752 0.7633 -0.2130 0.086 Uiso 1 1 calc R
H8B H 0.4092 0.8229 -0.1249 0.086 Uiso 1 1 calc R
H8C H 0.3160 0.8270 -0.1603 0.086 Uiso 1 1 calc R
C13 C 0.7462(3) -0.0547(6) 0.6515(3) 0.0471(11) Uani 1 1 d .
H13A H 0.7923 -0.1075 0.6811 0.056 Uiso 1 1 calc R
C18 C 0.4652(3) 0.1074(6) 0.7712(3) 0.0478(11) Uani 1 1 d .
H18A H 0.4614 0.0991 0.8243 0.057 Uiso 1 1 calc R
H1A H 0.5701(15) 0.139(5) 0.540(2) 0.032(11) Uiso 1 1 d D
H2A H 0.4254(14) 0.340(7) 0.468(3) 0.075(19) Uiso 1 1 d D

loop_
_atom_site_aniso_label
_atom_site_aniso_U_11
_atom_site_aniso_U_22
_atom_site_aniso_U_33
_atom_site_aniso_U_23
_atom_site_aniso_U_13
_atom_site_aniso_U_12
S2 0.0340(5) 0.0505(6) 0.0315(5) 0.0067(5) 0.0098(4) 0.0038(5)
S1 0.0348(5) 0.0502(6) 0.0305(5) 0.0023(5) 0.0060(4) 0.0058(5)
S3 0.0469(6) 0.0530(7) 0.0301(5) 0.0005(5) 0.0048(4) 0.0133(5)
S4 0.0404(6) 0.0510(7) 0.0296(5) 0.0041(5) 0.0068(4) 0.0021(5)
S5 0.0479(6) 0.0559(7) 0.0371(6) 0.0035(5) -0.0024(5) 0.0098(6)
S6 0.0619(7) 0.0505(7) 0.0293(6) 0.0020(5) 0.0116(5) 0.0046(6)
O4 0.0442(17) 0.073(2) 0.0327(16) 0.0201(15) 0.0096(13) 0.0109(16)
O3 0.0313(15) 0.062(2) 0.0464(18) 0.0116(15) 0.0095(13) 0.0039(15)
O1 0.0419(18) 0.091(3) 0.0456(19) 0.0134(18) 0.0178(15) 0.0210(18)
O2 0.0413(18) 0.081(2) 0.0353(17) 0.0129(16) 0.0142(14) 0.0122(18)
N1 0.0286(17) 0.046(2) 0.0305(18) 0.0036(15) 0.0030(14) 0.0028(16)
N2 0.0327(18) 0.056(2) 0.0348(19) 0.0038(17) 0.0072(15) 0.0024(17)
C6 0.047(2) 0.038(2) 0.028(2) 0.0022(17) 0.0077(17) 0.003(2)
C7 0.046(3) 0.065(3) 0.065(3) -0.002(3) 0.003(2) 0.000(3)
C2 0.0322(19) 0.038(2) 0.0260(19) -0.0003(17) 0.0062(15) -0.0033(18)
C3 0.0303(19) 0.034(2) 0.027(2) -0.0019(16) 0.0033(15) -0.0002(17)
C14 0.040(2) 0.056(3) 0.031(2) 0.006(2) 0.0064(18) -0.001(2)
C12 0.034(2) 0.055(3) 0.038(2) 0.002(2) 0.0119(18) 0.002(2)
C15 0.033(2) 0.040(2) 0.028(2) 0.0025(17) 0.0068(16) -0.0036(18)
C1 0.034(2) 0.040(2) 0.026(2) -0.0001(17) 0.0070(16) -0.0040(18)
C5 0.044(2) 0.036(2) 0.029(2) 0.0038(17) 0.0045(17) 0.0019(19)
C4 0.039(2) 0.041(2) 0.026(2) 0.0029(17) 0.0039(16) 0.0013(19)
C10 0.036(2) 0.043(2) 0.035(2) 0.0037(19) 0.0033(17) -0.0013(19)
C9 0.040(2) 0.057(3) 0.032(2) -0.002(2) 0.0097(18) -0.004(2)
C11 0.039(2) 0.052(3) 0.030(2) 0.0032(19) 0.0071(17) -0.002(2)
C19 0.041(2) 0.047(3) 0.034(2) 0.0041(19) 0.0067(18) -0.002(2)
C20 0.035(2) 0.038(2) 0.035(2) -0.0012(18) 0.0062(17) -0.0053(18)
C16 0.031(2) 0.058(3) 0.048(3) 0.007(2) 0.0055(19) 0.003(2)
C17 0.040(2) 0.057(3) 0.052(3) 0.002(2) 0.019(2) 0.000(2)
C8 0.067(3) 0.063(3) 0.047(3) 0.012(2) 0.021(2) 0.000(3)
C13 0.038(2) 0.063(3) 0.038(2) 0.006(2) 0.0055(19) 0.008(2)
C18 0.050(3) 0.058(3) 0.039(3) 0.002(2) 0.018(2) -0.002(2)

loop_
_atom_type_symbol
_atom_type_description
_atom_type_scat_dispersion_real
_atom_type_scat_dispersion_imag
_atom_type_scat_source
C C 0.0033 0.0016 'International Tables Vol C Tables 4.2.6.8 and 6.1.1.4'
H H 0.0000 0.0000 'International Tables Vol C Tables 4.2.6.8 and 6.1.1.4'
N N 0.0061 0.0033 'International Tables Vol C Tables 4.2.6.8 and 6.1.1.4'
O O 0.0106 0.0060 'International Tables Vol C Tables 4.2.6.8 and 6.1.1.4'
S S 0.1246 0.1234 'International Tables Vol C Tables 4.2.6.8 and 6.1.1.4'

loop_
_geom_angle_atom_site_label_1
_geom_angle_atom_site_label_2
_geom_angle_atom_site_label_3
_geom_angle
C2 S2 C3 95.04(18)
C1 S1 C3 95.16(18)
C5 S3 C4 94.34(19)
C4 S4 C6 93.67(19)
C5 S5 C7 102.2(2)
C6 S6 C8 100.5(2)
C9 O2 H2A 111(4)
C15 N1 C11 123.8(3)
C15 N1 H1A 116(3)
C11 N1 H1A 120(3)
C16 N2 C20 116.7(4)
C5 C6 S6 125.6(3)
C5 C6 S4 117.0(3)
S6 C6 S4 117.3(2)
S5 C7 H7A 109.5
S5 C7 H7B 109.5
H7A C7 H7B 109.5
S5 C7 H7C 109.5
H7A C7 H7C 109.5
H7B C7 H7C 109.5
C1 C2 C10 130.3(4)
C1 C2 S2 117.2(3)
C10 C2 S2 112.4(3)
C4 C3 S1 120.6(3)
C4 C3 S2 124.4(3)
S1 C3 S2 115.0(2)
C15 C14 C13 119.7(4)
C15 C14 H14A 120.2
C13 C14 H14A 120.2
C11 C12 C13 118.9(4)
C11 C12 H12A 120.6
C13 C12 H12A 120.6
N1 C15 C14 117.7(4)
N1 C15 C20 116.6(3)
C14 C15 C20 125.8(4)
C2 C1 C9 132.3(4)
C2 C1 S1 117.4(3)
C9 C1 S1 110.2(3)
C6 C5 S5 123.8(3)
C6 C5 S3 117.0(3)
S5 C5 S3 118.7(2)
C3 C4 S3 120.9(3)
C3 C4 S4 125.7(3)
S3 C4 S4 113.3(2)
O3 C10 O4 125.4(4)
O3 C10 C2 117.6(4)
O4 C10 C2 116.9(3)
O1 C9 O2 123.5(4)
O1 C9 C1 117.3(4)
O2 C9 C1 119.1(4)
N1 C11 C12 119.5(4)
N1 C11 H11A 120.3
C12 C11 H11A 120.3
C20 C19 C18 118.1(4)
C20 C19 H19A 120.9
C18 C19 H19A 120.9
N2 C20 C19 123.4(4)
N2 C20 C15 115.2(3)
C19 C20 C15 121.4(4)
N2 C16 C17 124.2(4)
N2 C16 H16A 117.9
C17 C16 H16A 117.9
C18 C17 C16 118.2(4)
C18 C17 H17A 120.9
C16 C17 H17A 120.9
S6 C8 H8A 109.5
S6 C8 H8B 109.5
H8A C8 H8B 109.5
S6 C8 H8C 109.5
H8A C8 H8C 109.5
H8B C8 H8C 109.5
C12 C13 C14 120.5(4)
C12 C13 H13A 119.8
C14 C13 H13A 119.8
C17 C18 C19 119.4(4)
C17 C18 H18A 120.3
C19 C18 H18A 120.3

loop_
_geom_bond_atom_site_label_1
_geom_bond_atom_site_label_2
_geom_bond_distance
S2 C2 1.753(4)
S2 C3 1.757(4)
S1 C1 1.750(4)
S1 C3 1.752(4)
S3 C5 1.754(4)
S3 C4 1.760(4)
S4 C4 1.766(4)
S4 C6 1.772(4)
S5 C5 1.744(4)
S5 C7 1.808(5)
S6 C6 1.758(4)
S6 C8 1.791(5)
O4 C10 1.281(5)
O3 C10 1.230(5)
O1 C9 1.215(5)
O2 C9 1.295(5)
O2 H2A 0.831(10)
N1 C15 1.346(5)
N1 C11 1.346(5)
N1 H1A 0.865(18)
N2 C16 1.332(5)
N2 C20 1.343(5)
C6 C5 1.346(6)
C7 H7A 0.9700
C7 H7B 0.9700
C7 H7C 0.9700
C2 C1 1.350(5)
C2 C10 1.508(5)
C3 C4 1.340(5)
C14 C15 1.376(5)
C14 C13 1.383(6)
C14 H14A 0.9400
C12 C11 1.358(6)
C12 C13 1.378(6)
C12 H12A 0.9400
C15 C20 1.488(5)
C1 C9 1.503(5)
C11 H11A 0.9400
C19 C20 1.384(5)
C19 C18 1.385(6)
C19 H19A 0.9400
C16 C17 1.378(6)
C16 H16A 0.9400
C17 C18 1.373(6)
C17 H17A 0.9400
C8 H8A 0.9700
C8 H8B 0.9700
C8 H8C 0.9700
C13 H13A 0.9400
C18 H18A 0.9400

loop_
_geom_hbond_atom_site_label_D
_geom_hbond_atom_site_label_H
_geom_hbond_atom_site_label_A
_geom_hbond_distance_DH
_geom_hbond_distance_HA
_geom_hbond_distance_DA
_geom_hbond_angle_DHA
N1 H1A O4 0.865(18) 1.96(2) 2.755(4) 153(4)
O2 H2A O4 0.831(10) 1.608(13) 2.435(4) 174(6)

loop_
_geom_torsion_atom_site_label_1
_geom_torsion_atom_site_label_2
_geom_torsion_atom_site_label_3
_geom_torsion_atom_site_label_4
_geom_torsion
C8 S6 C6 C5 79.3(4)
C8 S6 C6 S4 -96.5(3)
C4 S4 C6 C5 12.1(4)
C4 S4 C6 S6 -171.6(3)
C3 S2 C2 C1 -2.0(4)
C3 S2 C2 C10 179.4(3)
C1 S1 C3 C4 175.7(4)
C1 S1 C3 S2 -3.7(3)
C2 S2 C3 C4 -175.8(4)
C2 S2 C3 S1 3.6(3)
C11 N1 C15 C14 -0.5(6)
C11 N1 C15 C20 179.3(4)
C13 C14 C15 N1 0.1(6)
C13 C14 C15 C20 -179.7(4)
C10 C2 C1 C9 -0.7(8)
S2 C2 C1 C9 -179.0(4)
C10 C2 C1 S1 178.0(3)
S2 C2 C1 S1 -0.3(5)
C3 S1 C1 C2 2.5(4)
C3 S1 C1 C9 -178.6(3)
S6 C6 C5 S5 -3.6(6)
S4 C6 C5 S5 172.3(2)
S6 C6 C5 S3 -175.1(2)
S4 C6 C5 S3 0.8(5)
C7 S5 C5 C6 146.9(4)
C7 S5 C5 S3 -41.7(3)
C4 S3 C5 C6 -13.4(4)
C4 S3 C5 S5 174.7(3)
S1 C3 C4 S3 -1.4(5)
S2 C3 C4 S3 178.0(2)
S1 C3 C4 S4 -179.1(2)
S2 C3 C4 S4 0.3(6)
C5 S3 C4 C3 -156.8(4)
C5 S3 C4 S4 21.2(3)
C6 S4 C4 C3 157.1(4)
C6 S4 C4 S3 -20.7(3)
C1 C2 C10 O3 -176.7(4)
S2 C2 C10 O3 1.7(5)
C1 C2 C10 O4 5.2(7)
S2 C2 C10 O4 -176.4(3)
C2 C1 C9 O1 177.5(5)
S1 C1 C9 O1 -1.3(5)
C2 C1 C9 O2 -3.8(7)
S1 C1 C9 O2 177.5(3)
C15 N1 C11 C12 0.6(7)
C13 C12 C11 N1 -0.3(7)
C16 N2 C20 C19 -1.9(6)
C16 N2 C20 C15 179.5(4)
C18 C19 C20 N2 1.1(7)
C18 C19 C20 C15 179.6(4)
N1 C15 C20 N2 9.7(6)
C14 C15 C20 N2 -170.4(4)
N1 C15 C20 C19 -168.9(4)
C14 C15 C20 C19 10.9(7)
C20 N2 C16 C17 1.2(7)
N2 C16 C17 C18 0.2(8)
C11 C12 C13 C14 -0.1(7)
C15 C14 C13 C12 0.1(7)
C16 C17 C18 C19 -1.1(7)
C20 C19 C18 C17 0.5(7)
